data_4033097
loop_
_publ_author_name
'Hsieh, Yu-You'
'Raja, Arun'
'Hong, Bor-Cherng'
'Kotame, Prakash'
'Chang, Wan-Chen'
'Lee, Gene-Hsiang'

_publ_section_title
;
 Organocatalytic Enantioselective Michael-Acetalization-Henry Reaction
 Cascade of 2-Hydroxynitrostyrene and 5-Oxohexanal for the Entry to the
 Hexahydro-6H-benzo[c]chromenones with Four Consecutive Stereogenic
 Centers and an Approach to Aflatoxin Analogues.
;
_journal_issue 23
_journal_name_full 'The Journal of organic chemistry'
_journal_page_first 12840
_journal_page_last 12848
_journal_paper_doi 10.1021/acs.joc.7b02178
_journal_volume 82
_journal_year 2017
_chemical_absolute_configuration ad
_chemical_formula_sum 'C14 H14 Br N O5'
_chemical_formula_weight 356.17
_chemical_name_systematic
; 
 ? 
;
_space_group_IT_number 4
_symmetry_cell_setting monoclinic
_symmetry_space_group_name_Hall 'P 2yb'
_symmetry_space_group_name_H-M 'P 1 21 1'
_atom_sites_solution_hydrogens geom
_atom_sites_solution_primary direct
_atom_sites_solution_secondary difmap
_audit_creation_method SHELXL-97
_cell_angle_alpha 90.00
_cell_angle_beta 115.7253(12)
_cell_angle_gamma 90.00
_cell_formula_units_Z 2
_cell_length_a 9.9789(7)
_cell_length_b 7.0934(5)
_cell_length_c 11.0379(7)
_cell_measurement_reflns_used 3655
_cell_measurement_temperature 150(2)
_cell_measurement_theta_max 26.90
_cell_measurement_theta_min 2.27
_cell_volume 703.87(8)
_computing_cell_refinement 'Bruker SAINT'
_computing_data_collection 'Bruker SMART'
_computing_data_reduction 'Bruker SAINT'
_computing_molecular_graphics 'Bruker SHELXTL'
_computing_publication_material 'Bruker SHELXTL'
_computing_structure_refinement 'SHELXL-97 (Sheldrick, 1997)'
_computing_structure_solution 'SHELXS-97 (Sheldrick, 1990)'
_diffrn_ambient_temperature 150(2)
_diffrn_measured_fraction_theta_full 0.999
_diffrn_measured_fraction_theta_max 0.999
_diffrn_measurement_device_type 'BRUKER SMART APEXCCD area detector'
_diffrn_measurement_method 'omega scans'
_diffrn_radiation_monochromator graphite
_diffrn_radiation_source 'fine-focus sealed tube'
_diffrn_radiation_type MoK\a
_diffrn_radiation_wavelength 0.71073
_diffrn_reflns_av_R_equivalents 0.0443
_diffrn_reflns_av_sigmaI/netI 0.0419
_diffrn_reflns_limit_h_max 12
_diffrn_reflns_limit_h_min -12
_diffrn_reflns_limit_k_max 9
_diffrn_reflns_limit_k_min -9
_diffrn_reflns_limit_l_max 14
_diffrn_reflns_limit_l_min -14
_diffrn_reflns_number 11543
_diffrn_reflns_theta_full 27.48
_diffrn_reflns_theta_max 27.48
_diffrn_reflns_theta_min 2.05
_exptl_absorpt_coefficient_mu 2.941
_exptl_absorpt_correction_T_max 0.8433
_exptl_absorpt_correction_T_min 0.3210
_exptl_absorpt_correction_type multi-scan
_exptl_crystal_colour colorless
_exptl_crystal_density_diffrn 1.681
_exptl_crystal_density_meas ?
_exptl_crystal_density_method 'not measured'
_exptl_crystal_description plate
_exptl_crystal_F_000 360
_exptl_crystal_size_max 0.50
_exptl_crystal_size_mid 0.30
_exptl_crystal_size_min 0.06
_refine_diff_density_max 0.986
_refine_diff_density_min -0.437
_refine_diff_density_rms 0.086
_refine_ls_abs_structure_details 'Flack H D (1983), Acta Cryst. A39, 876-881'
_refine_ls_abs_structure_Flack 0.018(11)
_refine_ls_extinction_method none
_refine_ls_goodness_of_fit_ref 1.049
_refine_ls_hydrogen_treatment constr
_refine_ls_matrix_type full
_refine_ls_number_parameters 192
_refine_ls_number_reflns 3219
_refine_ls_number_restraints 1
_refine_ls_restrained_S_all 1.049
_refine_ls_R_factor_all 0.0424
_refine_ls_R_factor_gt 0.0397
_refine_ls_shift/su_max 0.000
_refine_ls_shift/su_mean 0.000
_refine_ls_structure_factor_coef Fsqd
_refine_ls_weighting_details 'calc w=1/[\s^2^(Fo^2^)+(0.0567P)^2^+0.4283P] where P=(Fo^2^+2Fc^2^)/3'
_refine_ls_weighting_scheme calc
_refine_ls_wR_factor_gt 0.0978
_refine_ls_wR_factor_ref 0.0993
_reflns_number_gt 3012
_reflns_number_total 3219
_reflns_threshold_expression >2sigma(I)
_cod_data_source_file jo7b02178_si_002.cif
_cod_data_source_block ic15687_compound_4b
_cod_depositor_comments
;
The following automatic conversions were performed:

'_symmetry_cell_setting' value 'Monoclinic' changed to 'monoclinic'
according to
/home/data/users/saulius/crontab/automatic-downloads/rss-feeds/ACS/lib/dictionaries/cif_core.dic
dictionary named 'cif_core.dic' version 2.4.2 from 2011-04-26.

'_exptl_crystal_density_meas' value 'not_measured' was changed to '?'
- the value is perceived as not measured.

Automatic conversion script
Id: cif_fix_values 4973 2017-02-22 13:04:09Z antanas 

 Adding full bibliography for 4033097--4033099.cif.
;
_cod_original_sg_symbol_H-M P2(1)
_cod_database_code 4033097

loop_
_symmetry_equiv_pos_as_xyz
'x, y, z'
'-x, y+1/2, -z'

loop_
_atom_site_label
_atom_site_type_symbol
_atom_site_fract_x
_atom_site_fract_y
_atom_site_fract_z
_atom_site_U_iso_or_equiv
_atom_site_adp_type
_atom_site_occupancy
_atom_site_symmetry_multiplicity
_atom_site_calc_flag
_atom_site_refinement_flags
Br1 Br 0.09947(4) 0.24638(6) 1.23648(3) 0.03162(12) Uani 1 1 d .
O1 O -0.0681(2) 0.2564(6) 0.6434(2) 0.0206(5) Uani 1 1 d .
O2 O -0.0239(3) 0.3312(4) 0.4723(3) 0.0277(6) Uani 1 1 d .
O3 O 0.5347(3) 0.1619(4) 0.8145(3) 0.0249(6) Uani 1 1 d .
H3 H 0.5229 0.2674 0.8431 0.037 Uiso 1 1 calc R
O4 O 0.3100(3) -0.2181(3) 0.8765(3) 0.0279(6) Uani 1 1 d .
O5 O 0.4202(3) 0.0153(4) 1.0082(2) 0.0277(6) Uani 1 1 d .
N1 N 0.3407(3) -0.0504(5) 0.8968(3) 0.0198(6) Uani 1 1 d .
C1 C 0.0237(4) 0.3271(5) 0.5917(4) 0.0194(7) Uani 1 1 d .
C2 C 0.1751(4) 0.3971(5) 0.6916(3) 0.0182(7) Uani 1 1 d .
H2 H 0.1609 0.5258 0.7211 0.022 Uiso 1 1 calc R
C3 C 0.2816(4) 0.4163(5) 0.6264(4) 0.0227(7) Uani 1 1 d .
H3A H 0.3715 0.4859 0.6878 0.027 Uiso 1 1 calc R
H3B H 0.2329 0.4899 0.5422 0.027 Uiso 1 1 calc R
C4 C 0.3271(4) 0.2235(6) 0.5950(3) 0.0215(8) Uani 1 1 d .
H4A H 0.3999 0.2417 0.5573 0.026 Uiso 1 1 calc R
H4B H 0.2384 0.1610 0.5254 0.026 Uiso 1 1 calc R
C5 C 0.3955(4) 0.0942(5) 0.7178(3) 0.0178(7) Uani 1 1 d .
C6 C 0.2799(3) 0.0798(4) 0.7771(3) 0.0143(6) Uani 1 1 d .
H6 H 0.1870 0.0222 0.7072 0.017 Uiso 1 1 calc R
C7 C 0.2396(3) 0.2726(6) 0.8164(3) 0.0148(7) Uani 1 1 d .
H7 H 0.3317 0.3329 0.8853 0.018 Uiso 1 1 calc R
C8 C 0.1265(3) 0.2547(7) 0.8724(3) 0.0162(5) Uani 1 1 d .
C9 C -0.0228(3) 0.2493(7) 0.7822(3) 0.0183(5) Uani 1 1 d .
C10 C -0.1353(3) 0.2351(7) 0.8231(3) 0.0221(6) Uani 1 1 d .
H10 H -0.2364 0.2293 0.7588 0.027 Uiso 1 1 calc R
C11 C -0.0977(4) 0.2294(7) 0.9602(3) 0.0225(7) Uani 1 1 d .
H11 H -0.1727 0.2173 0.9909 0.027 Uiso 1 1 calc R
C12 C 0.0501(4) 0.2416(7) 1.0504(3) 0.0215(6) Uani 1 1 d .
C13 C 0.1617(3) 0.2539(7) 1.0093(3) 0.0200(6) Uani 1 1 d .
H13 H 0.2626 0.2617 1.0740 0.024 Uiso 1 1 calc R
C14 C 0.4284(4) -0.0975(5) 0.6752(4) 0.0245(8) Uani 1 1 d .
H14A H 0.4929 -0.0815 0.6297 0.037 Uiso 1 1 calc R
H14B H 0.3350 -0.1573 0.6136 0.037 Uiso 1 1 calc R
H14C H 0.4785 -0.1773 0.7548 0.037 Uiso 1 1 calc R

loop_
_atom_site_aniso_label
_atom_site_aniso_U_11
_atom_site_aniso_U_22
_atom_site_aniso_U_33
_atom_site_aniso_U_23
_atom_site_aniso_U_13
_atom_site_aniso_U_12
Br1 0.0513(2) 0.02781(18) 0.02081(17) -0.0013(2) 0.02036(15) -0.0062(2)
O1 0.0156(9) 0.0287(12) 0.0120(9) 0.0010(15) 0.0009(8) 0.0024(14)
O2 0.0286(14) 0.0351(15) 0.0136(12) 0.0037(11) 0.0039(11) 0.0027(11)
O3 0.0148(12) 0.0339(14) 0.0233(13) -0.0106(11) 0.0057(10) -0.0046(10)
O4 0.0362(13) 0.0173(17) 0.0307(14) 0.0083(10) 0.0151(11) 0.0033(10)
O5 0.0223(13) 0.0376(15) 0.0133(12) 0.0048(11) -0.0015(10) 0.0072(11)
N1 0.0167(14) 0.0260(16) 0.0166(15) 0.0051(12) 0.0071(12) 0.0047(12)
C1 0.0205(16) 0.0160(15) 0.0173(17) 0.0030(13) 0.0040(14) 0.0048(13)
C2 0.0260(18) 0.0120(15) 0.0164(17) 0.0005(12) 0.0089(15) -0.0002(12)
C3 0.0284(19) 0.0202(18) 0.0191(17) 0.0046(13) 0.0099(15) -0.0047(14)
C4 0.0255(15) 0.024(2) 0.0160(14) -0.0003(16) 0.0101(12) 0.0014(16)
C5 0.0151(16) 0.0217(17) 0.0142(16) -0.0010(13) 0.0040(13) -0.0007(12)
C6 0.0126(15) 0.0151(15) 0.0101(15) 0.0029(11) 0.0002(13) 0.0002(11)
C7 0.0129(13) 0.016(2) 0.0119(13) -0.0031(13) 0.0017(11) -0.0018(12)
C8 0.0169(13) 0.0156(13) 0.0143(12) 0.0003(19) 0.0052(11) 0.0021(17)
C9 0.0208(14) 0.0157(12) 0.0167(13) 0.000(2) 0.0067(11) 0.0031(19)
C10 0.0181(14) 0.0214(16) 0.0257(15) -0.004(2) 0.0085(12) -0.0017(18)
C11 0.0262(15) 0.020(2) 0.0271(16) -0.0028(18) 0.0170(13) -0.0016(17)
C12 0.0345(16) 0.0160(14) 0.0170(13) 0.000(2) 0.0140(12) 0.001(2)
C13 0.0233(14) 0.0190(14) 0.0152(13) -0.0001(19) 0.0060(11) -0.0019(18)
C14 0.0265(19) 0.0240(19) 0.0233(19) -0.0065(14) 0.0112(16) 0.0007(14)

loop_
_atom_type_symbol
_atom_type_description
_atom_type_scat_dispersion_real
_atom_type_scat_dispersion_imag
_atom_type_scat_source
C C 0.0033 0.0016 'International Tables Vol C Tables 4.2.6.8 and 6.1.1.4'
H H 0.0000 0.0000 'International Tables Vol C Tables 4.2.6.8 and 6.1.1.4'
N N 0.0061 0.0033 'International Tables Vol C Tables 4.2.6.8 and 6.1.1.4'
O O 0.0106 0.0060 'International Tables Vol C Tables 4.2.6.8 and 6.1.1.4'
Br Br -0.2901 2.4595 'International Tables Vol C Tables 4.2.6.8 and 6.1.1.4'

loop_
_geom_angle_atom_site_label_1
_geom_angle_atom_site_label_2
_geom_angle_atom_site_label_3
_geom_angle
C1 O1 C9 120.9(3)
O4 N1 O5 123.6(3)
O4 N1 C6 117.5(3)
O5 N1 C6 118.9(3)
O2 C1 O1 116.9(3)
O2 C1 C2 126.1(3)
O1 C1 C2 117.0(3)
C1 C2 C7 111.3(3)
C1 C2 C3 111.4(3)
C7 C2 C3 111.8(3)
C2 C3 C4 111.3(3)
C3 C4 C5 113.4(3)
O3 C5 C14 105.3(3)
O3 C5 C4 112.2(3)
C14 C5 C4 109.6(3)
O3 C5 C6 111.6(3)
C14 C5 C6 111.7(3)
C4 C5 C6 106.5(3)
N1 C6 C7 110.6(3)
N1 C6 C5 108.6(3)
C7 C6 C5 113.1(3)
C8 C7 C2 108.8(3)
C8 C7 C6 112.0(3)
C2 C7 C6 108.6(3)
C9 C8 C13 117.7(3)
C9 C8 C7 118.0(2)
C13 C8 C7 124.3(3)
C10 C9 C8 122.6(3)
C10 C9 O1 116.0(2)
C8 C9 O1 121.5(2)
C9 C10 C11 118.9(3)
C12 C11 C10 118.9(3)
C13 C12 C11 122.1(3)
C13 C12 Br1 119.3(2)
C11 C12 Br1 118.6(2)
C12 C13 C8 119.9(3)

loop_
_geom_bond_atom_site_label_1
_geom_bond_atom_site_label_2
_geom_bond_distance
Br1 C12 1.893(3)
O1 C1 1.368(4)
O1 C9 1.397(3)
O2 C1 1.192(4)
O3 C5 1.418(4)
O4 N1 1.224(4)
O5 N1 1.230(4)
N1 C6 1.507(4)
C1 C2 1.516(5)
C2 C7 1.524(5)
C2 C3 1.526(5)
C3 C4 1.528(6)
C4 C5 1.531(5)
C5 C14 1.521(5)
C5 C6 1.557(5)
C6 C7 1.540(5)
C7 C8 1.509(4)
C8 C9 1.387(4)
C8 C13 1.395(4)
C9 C10 1.384(4)
C10 C11 1.392(5)
C11 C12 1.378(5)
C12 C13 1.376(4)
